data_2019654
loop_
_publ_author_name
'Ma, Fengji'
'Yu, Caixia'
'Wang, Huijuan'
'Zhao, Feng'

_publ_section_title
;
 The three-dimensional coordination polymer
 poly[[aqua[\m~4~-2,2'-(diazene-1,2-diyl)dibenzoato]lead(II)]
 1,2-bis(pyridin-4-yl)ethylene hemisolvate]
;
_journal_coeditor_code QS3040
_journal_issue 10
_journal_name_full 'Acta Crystallographica Section C'
_journal_page_first 934
_journal_page_last 936
_journal_paper_doi 10.1107/S2053229614017951
_journal_volume 70
_journal_year 2014
_chemical_formula_iupac '[Pb (C14 H8 N2 O4) (H2 O1)]2, C12 H10 N2'
_chemical_formula_moiety 'C28 H20 N4 O10 Pb2, C12 H10 N2'
_chemical_formula_sum 'C40 H30 N6 O10 Pb2'
_chemical_formula_weight 1169.08
_chemical_name_systematic
;
Poly[[aqua[\m~4~-2,2'-(diazene-1,2-diyl)dibenzoato]lead(II)]
1,2-bis(pyridin-4-yl)ethylene hemisolvate]
;
_space_group_crystal_system triclinic
_space_group_IT_number 2
_space_group_name_Hall '-P 1'
_space_group_name_H-M_alt 'P -1'
_symmetry_space_group_name_Hall '-P 1'
_symmetry_space_group_name_H-M 'P -1'
_atom_sites_solution_hydrogens mixed
_atom_sites_solution_primary direct
_atom_sites_solution_secondary difmap
_audit_creation_method SHELXL-2013
_cell_angle_alpha 95.99(3)
_cell_angle_beta 101.66(3)
_cell_angle_gamma 97.16(3)
_cell_formula_units_Z 1
_cell_length_a 8.2704(17)
_cell_length_b 9.927(2)
_cell_length_c 11.729(2)
_cell_measurement_reflns_used 6381
_cell_measurement_temperature 296(2)
_cell_measurement_theta_max 28.48
_cell_measurement_theta_min 2.54
_cell_volume 927.4(3)
_computing_cell_refinement 'SAINT (Bruker, 2003)'
_computing_data_collection 'APEX2 (Bruker, 2005)'
_computing_data_reduction 'SAINT (Bruker, 2003)'
_computing_molecular_graphics 'XP (Sheldrick, 2008) and DIAMOND (Brandenburg, 1999)'
_computing_publication_material 'SHELXTL (Sheldrick, 2008) and PLATON (Spek, 2009)'
_computing_structure_refinement 'SHELXL2013 (Sheldrick, 2008)'
_computing_structure_solution 'SHELXS2013 (Sheldrick, 2008)'
_diffrn_ambient_temperature 296(2)
_diffrn_measured_fraction_theta_full 0.992
_diffrn_measured_fraction_theta_max 0.992
_diffrn_measurement_device_type 'Bruker APEXII CCD'
_diffrn_measurement_method '\f and \w scans'
_diffrn_radiation_type MoK\a
_diffrn_radiation_wavelength 0.71073
_diffrn_reflns_av_R_equivalents 0.0195
_diffrn_reflns_limit_h_max 9
_diffrn_reflns_limit_h_min -9
_diffrn_reflns_limit_k_max 11
_diffrn_reflns_limit_k_min -8
_diffrn_reflns_limit_l_max 13
_diffrn_reflns_limit_l_min -14
_diffrn_reflns_number 6886
_diffrn_reflns_theta_full 25.242
_diffrn_reflns_theta_max 25.249
_diffrn_reflns_theta_min 2.543
_exptl_absorpt_coefficient_mu 9.136
_exptl_absorpt_correction_T_max 0.187
_exptl_absorpt_correction_T_min 0.169
_exptl_absorpt_correction_type multi-scan
_exptl_absorpt_process_details '(SADABS; Bruker, 2003)'
_exptl_crystal_colour red
_exptl_crystal_density_diffrn 2.093
_exptl_crystal_density_method 'not measured'
_exptl_crystal_description block
_exptl_crystal_F_000 556
_exptl_crystal_size_max 0.200
_exptl_crystal_size_mid 0.200
_exptl_crystal_size_min 0.200
_refine_diff_density_max 0.683
_refine_diff_density_min -0.833
_refine_ls_extinction_method none
_refine_ls_goodness_of_fit_ref 1.063
_refine_ls_hydrogen_treatment mixed
_refine_ls_matrix_type full
_refine_ls_number_parameters 270
_refine_ls_number_reflns 3331
_refine_ls_number_restraints 2
_refine_ls_restrained_S_all 1.062
_refine_ls_R_factor_all 0.0180
_refine_ls_R_factor_gt 0.0168
_refine_ls_shift/su_max 0.001
_refine_ls_shift/su_mean 0.000
_refine_ls_structure_factor_coef Fsqd
_refine_ls_weighting_details
;
 w=1/[\s^2^(Fo^2^)+(0.0166P)^2^+0.7401P]
 where P=(Fo^2^+2Fc^2^)/3
;
_refine_ls_weighting_scheme calc
_refine_ls_wR_factor_gt 0.0405
_refine_ls_wR_factor_ref 0.0410
_reflns_number_gt 3181
_reflns_number_total 3331
_reflns_threshold_expression I>2\s(I)
_cod_data_source_file qs3040sup1.cf
_cod_data_source_block I
_cod_depositor_comments
;
          Adding full bibliography for 2019654.cif.

2019-12-03
Z value and formula fixed to values more according to usual
chemical conventions.                 miguel
;
_cod_original_formula_sum 'C20 H15 N3 O5 Pb'
_cod_original_formula_weight 584.54
_cod_original_formula_moiety 'C14 H10 N2 O5 Pb, 0.5(C12 H10 N2)'
_cod_original_formula_iupac '[Pb (C14 H8 N2 O4) (H2 O1)], 0.5C12 H10 N2'
_cod_original_formula_units_Z 2
_cod_original_cell_volume 927.3(3)
_cod_database_code 2019654
_cod_database_fobs_code 2019654
_shelx_space_group_comment
;
The symmetry employed for this shelxl refinement is uniquely defined
by the following loop, which should always be used as a source of
symmetry information in preference to the above space-group names.
They are only intended as comments.
;
_shelx_estimated_absorpt_t_min 0.262
_shelx_estimated_absorpt_t_max 0.262
_shelxl_version_number 20.13

loop_
_space_group_symop_operation_xyz
'x, y, z'
'-x, -y, -z'

loop_
_atom_site_type_symbol
_atom_site_label
_atom_site_fract_x
_atom_site_fract_y
_atom_site_fract_z
_atom_site_U_iso_or_equiv
_atom_site_adp_type
_atom_site_calc_flag
_atom_site_occupancy
Pb Pb1 0.23785(2) 0.46880(2) 0.46715(2) 0.02555(5) Uani d 1
C C1 0.1999(4) 0.7452(3) 0.5320(3) 0.0272(7) Uani d 1
C C2 0.2003(4) 0.8928(3) 0.5745(3) 0.0263(7) Uani d 1
C C3 0.0836(4) 0.9273(4) 0.6383(3) 0.0358(8) Uani d 1
H H3 0.0067 0.8583 0.6533 0.043 Uiso calc 1
C C4 0.0795(5) 1.0616(4) 0.6800(3) 0.0410(9) Uani d 1
H H4 0.0001 1.0827 0.7223 0.049 Uiso calc 1
C C5 0.1936(5) 1.1646(4) 0.6589(3) 0.0395(8) Uani d 1
H H5 0.1907 1.2554 0.6867 0.047 Uiso calc 1
C C6 0.3113(4) 1.1336(3) 0.5969(3) 0.0338(8) Uani d 1
H H6 0.3888 1.2032 0.5837 0.041 Uiso calc 1
C C7 0.3150(4) 0.9985(3) 0.5540(3) 0.0270(7) Uani d 1
C C8 0.4562(4) 0.5465(3) 0.7101(3) 0.0262(7) Uani d 1
C C9 0.5791(4) 0.6397(3) 0.8070(3) 0.0282(7) Uani d 1
C C10 0.6739(5) 0.7525(4) 0.7783(3) 0.0384(8) Uani d 1
H H10 0.6582 0.7698 0.7007 0.046 Uiso calc 1
C C11 0.7904(5) 0.8382(4) 0.8642(4) 0.0473(10) Uani d 1
H H11 0.8534 0.9130 0.8445 0.057 Uiso calc 1
C C12 0.8142(6) 0.8135(4) 0.9796(4) 0.0520(11) Uani d 1
H H12 0.8938 0.8713 1.0372 0.062 Uiso calc 1
C C13 0.7208(5) 0.7038(4) 1.0098(3) 0.0420(9) Uani d 1
H H13 0.7377 0.6874 1.0876 0.050 Uiso calc 1
C C14 0.6012(4) 0.6174(4) 0.9241(3) 0.0304(7) Uani d 1
C C15 0.2794(5) 0.7547(4) 0.1945(3) 0.0429(9) Uani d 1
H H15 0.2982 0.7574 0.2757 0.052 Uiso calc 1
C C16 0.3708(5) 0.8532(4) 0.1491(3) 0.0437(9) Uani d 1
H H16 0.4470 0.9216 0.1992 0.052 Uiso calc 1
C C17 0.3489(4) 0.8500(4) 0.0283(3) 0.0331(8) Uani d 1
C C18 0.2329(5) 0.7461(4) -0.0404(3) 0.0390(8) Uani d 1
H H18 0.2137 0.7390 -0.1219 0.047 Uiso calc 1
C C19 0.1453(5) 0.6526(4) 0.0127(3) 0.0447(10) Uani d 1
H H19 0.0677 0.5833 -0.0352 0.054 Uiso calc 1
C C20 0.4417(5) 0.9495(4) -0.0278(3) 0.0383(8) Uani d 1
H H20 0.4161 0.9405 -0.1094 0.046 Uiso calc 1
N N1 0.4273(3) 0.9706(3) 0.4789(2) 0.0295(6) Uani d 1
N N2 0.5031(4) 0.4990(3) 0.9471(2) 0.0331(6) Uani d 1
N N3 0.1654(4) 0.6559(3) 0.1278(3) 0.0409(7) Uani d 1
O O1 0.0737(3) 0.6594(2) 0.5277(2) 0.0403(6) Uani d 1
O O2 0.3281(3) 0.7089(2) 0.5024(2) 0.0342(5) Uani d 1
O O3 0.3041(3) 0.5285(3) 0.7094(2) 0.0398(6) Uani d 1
O O4 0.5143(3) 0.4936(3) 0.6266(2) 0.0351(5) Uani d 1
O O1W 0.0449(4) 0.4912(4) 0.2751(3) 0.0509(8) Uani d 1
H H1WA -0.053(4) 0.507(6) 0.278(5) 0.076(18) Uiso d 1
H H1WB 0.069(6) 0.543(5) 0.227(4) 0.073(16) Uiso d 1

loop_
_atom_site_aniso_label
_atom_site_aniso_U_11
_atom_site_aniso_U_22
_atom_site_aniso_U_33
_atom_site_aniso_U_12
_atom_site_aniso_U_13
_atom_site_aniso_U_23
Pb1 0.02501(8) 0.02474(8) 0.02567(7) -0.00138(5) 0.00674(5) 0.00148(5)
C1 0.0291(17) 0.0281(17) 0.0231(15) -0.0020(14) 0.0064(13) 0.0042(13)
C2 0.0254(16) 0.0260(16) 0.0258(16) -0.0005(13) 0.0046(13) 0.0023(13)
C3 0.0347(19) 0.040(2) 0.0352(19) 0.0019(15) 0.0156(15) 0.0051(15)
C4 0.045(2) 0.045(2) 0.037(2) 0.0099(17) 0.0182(17) 0.0003(16)
C5 0.049(2) 0.0331(19) 0.0355(19) 0.0101(17) 0.0067(17) -0.0019(15)
C6 0.0361(19) 0.0278(18) 0.0345(18) -0.0006(15) 0.0048(15) 0.0025(14)
C7 0.0256(16) 0.0274(16) 0.0249(16) -0.0005(13) 0.0021(12) 0.0012(13)
C8 0.0282(17) 0.0323(17) 0.0200(15) 0.0059(13) 0.0066(13) 0.0082(13)
C9 0.0292(17) 0.0316(18) 0.0254(16) 0.0071(14) 0.0091(13) 0.0023(13)
C10 0.046(2) 0.037(2) 0.0348(19) 0.0011(16) 0.0188(16) 0.0057(15)
C11 0.051(2) 0.039(2) 0.051(2) -0.0085(18) 0.0225(19) -0.0024(18)
C12 0.050(3) 0.047(2) 0.050(2) -0.005(2) 0.0057(19) -0.0112(19)
C13 0.046(2) 0.046(2) 0.0282(19) 0.0007(18) 0.0027(16) -0.0022(16)
C14 0.0343(18) 0.0328(18) 0.0255(16) 0.0087(14) 0.0084(14) 0.0022(13)
C15 0.049(2) 0.048(2) 0.0309(19) -0.0017(18) 0.0087(16) 0.0118(17)
C16 0.046(2) 0.043(2) 0.036(2) -0.0093(18) 0.0034(17) 0.0096(16)
C17 0.0303(18) 0.0335(19) 0.0375(19) 0.0030(14) 0.0097(15) 0.0114(15)
C18 0.044(2) 0.040(2) 0.0319(19) -0.0039(17) 0.0114(16) 0.0062(15)
C19 0.048(2) 0.041(2) 0.041(2) -0.0126(18) 0.0119(18) 0.0046(17)
C20 0.039(2) 0.040(2) 0.0348(19) -0.0045(15) 0.0112(16) 0.0102(15)
N1 0.0309(14) 0.0251(14) 0.0320(15) -0.0035(11) 0.0099(12) 0.0042(11)
N2 0.0413(17) 0.0368(16) 0.0210(12) 0.0065(13) 0.0053(12) 0.0058(11)
N3 0.0402(18) 0.0425(18) 0.0416(18) -0.0024(14) 0.0138(14) 0.0136(14)
O1 0.0313(13) 0.0275(13) 0.0620(17) -0.0056(10) 0.0167(12) 0.0051(11)
O2 0.0327(13) 0.0274(12) 0.0449(14) -0.0010(10) 0.0192(11) 0.0014(10)
O3 0.0302(14) 0.0555(16) 0.0340(13) 0.0005(11) 0.0137(10) 0.0020(11)
O4 0.0317(13) 0.0485(15) 0.0242(11) 0.0026(11) 0.0107(10) -0.0037(10)
O1W 0.0372(17) 0.080(2) 0.0369(15) -0.0020(15) 0.0102(12) 0.0242(15)

loop_
_atom_type_symbol
_atom_type_description
_atom_type_scat_dispersion_real
_atom_type_scat_dispersion_imag
_atom_type_scat_source
C C 0.0033 0.0016 'International Tables Vol C Tables 4.2.6.8 and 6.1.1.4'
H H 0.0000 0.0000 'International Tables Vol C Tables 4.2.6.8 and 6.1.1.4'
N N 0.0061 0.0033 'International Tables Vol C Tables 4.2.6.8 and 6.1.1.4'
O O 0.0106 0.0060 'International Tables Vol C Tables 4.2.6.8 and 6.1.1.4'
Pb Pb -3.3944 10.1111 'International Tables Vol C Tables 4.2.6.8 and 6.1.1.4'

loop_
_geom_angle_atom_site_label_1
_geom_angle_atom_site_label_2
_geom_angle_atom_site_label_3
_geom_angle_site_symmetry_1
_geom_angle_site_symmetry_3
_geom_angle
_geom_angle_publ_flag
O2 Pb1 O4 . 2_666 74.75(8) yes
O2 Pb1 O1W . . 91.11(11) yes
O4 Pb1 O1W 2_666 . 89.99(9) yes
O2 Pb1 O1 . . 52.14(8) yes
O4 Pb1 O1 2_666 . 124.44(8) yes
O1W Pb1 O1 . . 77.30(11) yes
O2 Pb1 O4 . . 76.80(9) yes
O4 Pb1 O4 2_666 . 70.11(8) yes
O1W Pb1 O4 . . 158.74(9) yes
O1 Pb1 O4 . . 107.32(9) yes
O2 Pb1 O1 . 2_566 125.74(8) yes
O4 Pb1 O1 2_666 2_566 152.30(8) yes
O1W Pb1 O1 . 2_566 72.77(9) yes
O1 Pb1 O1 . 2_566 73.67(8) yes
O4 Pb1 O1 . 2_566 128.48(8) yes
O2 Pb1 C1 . . 26.07(8) ?
O4 Pb1 C1 2_666 . 99.97(9) ?
O1W Pb1 C1 . . 84.58(11) ?
O1 Pb1 C1 . . 26.11(8) ?
O4 Pb1 C1 . . 91.38(9) ?
O1 Pb1 C1 2_566 . 99.78(9) ?
O1 C1 O2 . . 121.0(3) ?
O1 C1 C2 . . 119.6(3) ?
O2 C1 C2 . . 119.3(3) ?
O1 C1 Pb1 . . 65.37(18) ?
O2 C1 Pb1 . . 55.78(16) ?
C2 C1 Pb1 . . 173.4(2) ?
C3 C2 C7 . . 118.1(3) ?
C3 C2 C1 . . 119.1(3) ?
C7 C2 C1 . . 122.8(3) ?
C4 C3 C2 . . 121.3(3) ?
C4 C3 H3 . . 119.3 ?
C2 C3 H3 . . 119.3 ?
C3 C4 C5 . . 119.8(3) ?
C3 C4 H4 . . 120.1 ?
C5 C4 H4 . . 120.1 ?
C6 C5 C4 . . 120.2(3) ?
C6 C5 H5 . . 119.9 ?
C4 C5 H5 . . 119.9 ?
C5 C6 C7 . . 120.2(3) ?
C5 C6 H6 . . 119.9 ?
C7 C6 H6 . . 119.9 ?
C6 C7 C2 . . 120.4(3) ?
C6 C7 N1 . . 118.8(3) ?
C2 C7 N1 . . 120.5(3) ?
O3 C8 O4 . . 122.1(3) ?
O3 C8 C9 . . 121.3(3) ?
O4 C8 C9 . . 116.5(3) ?
C14 C9 C10 . . 119.1(3) ?
C14 C9 C8 . . 122.3(3) ?
C10 C9 C8 . . 118.7(3) ?
C11 C10 C9 . . 120.3(3) ?
C11 C10 H10 . . 119.9 ?
C9 C10 H10 . . 119.9 ?
C10 C11 C12 . . 120.2(4) ?
C10 C11 H11 . . 119.9 ?
C12 C11 H11 . . 119.9 ?
C13 C12 C11 . . 120.3(4) ?
C13 C12 H12 . . 119.8 ?
C11 C12 H12 . . 119.8 ?
C12 C13 C14 . . 120.1(4) ?
C12 C13 H13 . . 120.0 ?
C14 C13 H13 . . 120.0 ?
C13 C14 C9 . . 120.0(3) ?
C13 C14 N2 . . 123.7(3) ?
C9 C14 N2 . . 116.2(3) ?
N3 C15 C16 . . 123.2(4) ?
N3 C15 H15 . . 118.4 ?
C16 C15 H15 . . 118.4 ?
C15 C16 C17 . . 119.8(4) ?
C15 C16 H16 . . 120.1 ?
C17 C16 H16 . . 120.1 ?
C18 C17 C16 . . 116.8(3) ?
C18 C17 C20 . . 119.6(3) ?
C16 C17 C20 . . 123.6(3) ?
C17 C18 C19 . . 119.4(4) ?
C17 C18 H18 . . 120.3 ?
C19 C18 H18 . . 120.3 ?
N3 C19 C18 . . 123.9(4) ?
N3 C19 H19 . . 118.1 ?
C18 C19 H19 . . 118.1 ?
C20 C20 C17 2_675 . 125.4(4) ?
C20 C20 H20 2_675 . 117.3 ?
C17 C20 H20 . . 117.3 ?
N1 N1 C7 2_676 . 112.5(3) ?
N2 N2 C14 2_667 . 113.3(4) ?
C19 N3 C15 . . 116.9(3) ?
C1 O1 Pb1 . . 88.5(2) ?
C1 O1 Pb1 . 2_566 165.1(2) ?
Pb1 O1 Pb1 . 2_566 106.33(8) ?
C1 O2 Pb1 . . 98.16(19) ?
C8 O4 Pb1 . 2_666 140.5(2) ?
C8 O4 Pb1 . . 95.67(19) ?
Pb1 O4 Pb1 2_666 . 109.89(8) ?
Pb1 O1W H1WA . . 117(4) ?
Pb1 O1W H1WB . . 124(4) ?
H1WA O1W H1WB . . 101(5) ?

loop_
_geom_bond_atom_site_label_1
_geom_bond_atom_site_label_2
_geom_bond_site_symmetry_2
_geom_bond_distance
_geom_bond_publ_flag
Pb1 O2 . 2.374(2) yes
Pb1 O4 2_666 2.521(2) yes
Pb1 O1W . 2.532(3) yes
Pb1 O1 . 2.585(3) yes
Pb1 O4 . 2.612(3) yes
Pb1 O1 2_566 2.743(2) yes
Pb1 C1 . 2.842(3) ?
Pb1 O3 . 2.768(2) yes
C1 O1 . 1.251(4) ?
C1 O2 . 1.262(4) ?
C1 C2 . 1.497(5) ?
C2 C3 . 1.390(5) ?
C2 C7 . 1.398(4) ?
C3 C4 . 1.378(5) ?
C3 H3 . 0.9300 ?
C4 C5 . 1.381(5) ?
C4 H4 . 0.9300 ?
C5 C6 . 1.373(5) ?
C5 H5 . 0.9300 ?
C6 C7 . 1.389(5) ?
C6 H6 . 0.9300 ?
C7 N1 . 1.434(4) ?
C8 O3 . 1.246(4) ?
C8 O4 . 1.270(4) ?
C8 C9 . 1.504(5) ?
C9 C14 . 1.393(5) ?
C9 C10 . 1.396(5) ?
C10 C11 . 1.376(6) ?
C10 H10 . 0.9300 ?
C11 C12 . 1.380(6) ?
C11 H11 . 0.9300 ?
C12 C13 . 1.374(6) ?
C12 H12 . 0.9300 ?
C13 C14 . 1.390(5) ?
C13 H13 . 0.9300 ?
C14 N2 . 1.425(4) ?
C15 N3 . 1.332(5) ?
C15 C16 . 1.377(5) ?
C15 H15 . 0.9300 ?
C16 C17 . 1.388(5) ?
C16 H16 . 0.9300 ?
C17 C18 . 1.378(5) ?
C17 C20 . 1.467(5) ?
C18 C19 . 1.382(5) ?
C18 H18 . 0.9300 ?
C19 N3 . 1.322(5) ?
C19 H19 . 0.9300 ?
C20 C20 2_675 1.314(7) ?
C20 H20 . 0.9300 ?
N1 N1 2_676 1.247(5) ?
N2 N2 2_667 1.250(5) ?
O1 Pb1 2_566 2.743(2) ?
O4 Pb1 2_666 2.521(2) ?
O1W H1WA . 0.85(2) ?
O1W H1WB . 0.83(2) ?

loop_
_geom_hbond_atom_site_label_D
_geom_hbond_atom_site_label_H
_geom_hbond_atom_site_label_A
_geom_hbond_site_symmetry_A
_geom_hbond_distance_DH
_geom_hbond_distance_HA
_geom_hbond_distance_DA
_geom_hbond_angle_DHA
O1W H1WB N3 . 0.83(2) 1.92(2) 2.744(4) 170(5)
O1W H1WA O3 2_566 0.85(2) 2.10(3) 2.912(4) 159(5)

loop_
_geom_torsion_atom_site_label_1
_geom_torsion_atom_site_label_2
_geom_torsion_atom_site_label_3
_geom_torsion_atom_site_label_4
_geom_torsion_site_symmetry_4
_geom_torsion
O1 C1 C2 C3 . 17.9(5)
O2 C1 C2 C3 . -161.3(3)
O1 C1 C2 C7 . -163.0(3)
O2 C1 C2 C7 . 17.8(5)
C7 C2 C3 C4 . 0.4(5)
C1 C2 C3 C4 . 179.5(3)
C2 C3 C4 C5 . -0.3(6)
C3 C4 C5 C6 . -0.3(6)
C4 C5 C6 C7 . 0.8(6)
C5 C6 C7 C2 . -0.7(5)
C5 C6 C7 N1 . 173.3(3)
C3 C2 C7 C6 . 0.1(5)
C1 C2 C7 C6 . -179.0(3)
C3 C2 C7 N1 . -173.8(3)
C1 C2 C7 N1 . 7.1(5)
O3 C8 C9 C14 . 60.2(5)
O4 C8 C9 C14 . -123.5(3)
O3 C8 C9 C10 . -119.7(4)
O4 C8 C9 C10 . 56.6(4)
C14 C9 C10 C11 . 1.7(5)
C8 C9 C10 C11 . -178.5(3)
C9 C10 C11 C12 . -0.2(6)
C10 C11 C12 C13 . -0.5(7)
C11 C12 C13 C14 . -0.3(7)
C12 C13 C14 C9 . 1.8(6)
C12 C13 C14 N2 . 177.8(4)
C10 C9 C14 C13 . -2.5(5)
C8 C9 C14 C13 . 177.6(3)
C10 C9 C14 N2 . -178.7(3)
C8 C9 C14 N2 . 1.4(5)
N3 C15 C16 C17 . -1.7(7)
C15 C16 C17 C18 . 0.5(6)
C15 C16 C17 C20 . -179.4(4)
C16 C17 C18 C19 . 0.3(6)
C20 C17 C18 C19 . -179.9(4)
C17 C18 C19 N3 . 0.0(7)
C18 C17 C20 C20 2_675 -178.0(5)
C16 C17 C20 C20 2_675 1.8(8)
C6 C7 N1 N1 2_676 50.3(5)
C2 C7 N1 N1 2_676 -135.7(4)
C13 C14 N2 N2 2_667 20.1(6)
C9 C14 N2 N2 2_667 -163.8(4)
C18 C19 N3 C15 . -1.1(6)
C16 C15 N3 C19 . 2.0(6)
O2 C1 O1 Pb1 . 4.0(3)
C2 C1 O1 Pb1 . -175.1(3)
O2 C1 O1 Pb1 2_566 -173.6(7)
C2 C1 O1 Pb1 2_566 7.2(11)
Pb1 C1 O1 Pb1 2_566 -177.7(9)
O1 C1 O2 Pb1 . -4.4(3)
C2 C1 O2 Pb1 . 174.7(2)
O3 C8 O4 Pb1 2_666 155.3(3)
C9 C8 O4 Pb1 2_666 -21.0(5)
O3 C8 O4 Pb1 . 24.2(3)
C9 C8 O4 Pb1 . -152.1(2)
